data_4518470
loop_
_publ_author_name
'Zhang, Yueteng'
'Ji, Peng'
'Gao, Feng'
'Huang, He'
'Zeng, Fanxun'
'Wang, Wei'

_publ_section_title
;
 Photoredox Asymmetric Nucleophilic Dearomatization of Indoles with
 Neutral Radicals
;
_journal_issue 2
_journal_name_full 'ACS Catalysis'
_journal_page_first 998
_journal_page_last 1007
_journal_paper_doi 10.1021/acscatal.0c04696
_journal_volume 11
_journal_year 2021
_chemical_absolute_configuration ad
_chemical_formula_moiety 'C27 H28 N2 O5 S'
_chemical_formula_sum 'C27 H28 N2 O5 S'
_chemical_formula_weight 492.57
_space_group_crystal_system monoclinic
_space_group_IT_number 5
_space_group_name_Hall 'C 2y'
_space_group_name_H-M_alt 'C 1 2 1'
_atom_sites_solution_hydrogens geom
_atom_sites_solution_primary dual
_audit_creation_date 2020-07-29
_audit_creation_method
;
Olex2 1.2
(compiled 2018.05.29 svn.r3508 for OlexSys, GUI svn.r5506)
;
_cell_angle_alpha 90
_cell_angle_beta 91.610(2)
_cell_angle_gamma 90
_cell_formula_units_Z 4
_cell_length_a 22.7379(12)
_cell_length_b 7.3689(4)
_cell_length_c 14.3911(7)
_cell_measurement_reflns_used 9956
_cell_measurement_temperature 100.0
_cell_measurement_theta_max 26.36
_cell_measurement_theta_min 2.25
_cell_volume 2410.3(2)
_computing_cell_refinement 'SAINT v8.34A (Bruker, 2013)'
_computing_data_reduction 'SAINT v8.34A (Bruker, 2013)'
_computing_molecular_graphics 'Olex2 (Dolomanov et al., 2009)'
_computing_publication_material 'Olex2 (Dolomanov et al., 2009)'
_computing_structure_refinement 'ShelXL (Sheldrick, 2015)'
_computing_structure_solution 'ShelXT (Sheldrick, 2015)'
_diffrn_ambient_temperature 100.0
_diffrn_measured_fraction_theta_full 1.000
_diffrn_measured_fraction_theta_max 1.000
_diffrn_measurement_device_type 'Bruker APEX-II CCD'
_diffrn_measurement_method '\f and \w scans'
_diffrn_radiation_type MoK\a
_diffrn_radiation_wavelength 0.71073
_diffrn_reflns_av_R_equivalents 0.0287
_diffrn_reflns_av_unetI/netI 0.0227
_diffrn_reflns_Laue_measured_fraction_full 1.000
_diffrn_reflns_Laue_measured_fraction_max 1.000
_diffrn_reflns_limit_h_max 27
_diffrn_reflns_limit_h_min -27
_diffrn_reflns_limit_k_max 8
_diffrn_reflns_limit_k_min -8
_diffrn_reflns_limit_l_max 17
_diffrn_reflns_limit_l_min -17
_diffrn_reflns_number 23129
_diffrn_reflns_point_group_measured_fraction_full 1.000
_diffrn_reflns_point_group_measured_fraction_max 0.999
_diffrn_reflns_theta_full 25.242
_diffrn_reflns_theta_max 25.681
_diffrn_reflns_theta_min 1.416
_diffrn_standards_number 0
_exptl_absorpt_coefficient_mu 0.176
_exptl_absorpt_correction_T_max 0.7454
_exptl_absorpt_correction_T_min 0.6847
_exptl_absorpt_correction_type multi-scan
_exptl_absorpt_process_details
'SADABS-2014/5 (Bruker,2014/5) was used for absorption correction. wR2(int) was 0.0524 before and 0.0455 after correction. The Ratio of minimum to maximum transmission is 0.9186. The \l/2 correction factor is 0.00150.'
_exptl_crystal_colour 'clear light colourless'
_exptl_crystal_colour_lustre clear
_exptl_crystal_colour_modifier light
_exptl_crystal_colour_primary colourless
_exptl_crystal_density_diffrn 1.357
_exptl_crystal_description block
_exptl_crystal_F_000 1040
_exptl_crystal_size_max 0.25
_exptl_crystal_size_mid 0.2
_exptl_crystal_size_min 0.07
_refine_diff_density_max 0.438
_refine_diff_density_min -0.281
_refine_diff_density_rms 0.047
_refine_ls_abs_structure_details
;
 Flack x determined using 1915 quotients [(I+)-(I-)]/[(I+)+(I-)]
 (Parsons, Flack and Wagner, Acta Cryst. B69 (2013) 249-259).
;
_refine_ls_abs_structure_Flack 0.02(2)
_refine_ls_extinction_method none
_refine_ls_goodness_of_fit_ref 1.050
_refine_ls_hydrogen_treatment constr
_refine_ls_matrix_type full
_refine_ls_number_parameters 318
_refine_ls_number_reflns 4583
_refine_ls_number_restraints 1
_refine_ls_restrained_S_all 1.050
_refine_ls_R_factor_all 0.0322
_refine_ls_R_factor_gt 0.0301
_refine_ls_shift/su_max 0.000
_refine_ls_shift/su_mean 0.000
_refine_ls_structure_factor_coef Fsqd
_refine_ls_weighting_details 'w=1/[\s^2^(Fo^2^)+(0.0461P)^2^+0.6736P] where P=(Fo^2^+2Fc^2^)/3'
_refine_ls_weighting_scheme calc
_refine_ls_wR_factor_gt 0.0732
_refine_ls_wR_factor_ref 0.0747
_reflns_Friedel_coverage 0.845
_reflns_Friedel_fraction_full 0.999
_reflns_Friedel_fraction_max 0.999
_reflns_number_gt 4373
_reflns_number_total 4583
_reflns_threshold_expression 'I > 2\s(I)'
_cod_data_source_file cs0c04696_si_002.cif
_cod_data_source_block mo_yz13168c_0m
_cod_database_code 4518470
_shelx_shelxl_version_number 2014/7
_shelx_space_group_comment
;
The symmetry employed for this shelxl refinement is uniquely defined
by the following loop, which should always be used as a source of
symmetry information in preference to the above space-group names.
They are only intended as comments.
;
_shelx_estimated_absorpt_t_max 0.988
_shelx_estimated_absorpt_t_min 0.957
_olex2_refinement_description
;
1. Fixed Uiso
 At 1.2 times of:
  All C(H) groups, All C(H,H) groups
 At 1.5 times of:
  All C(H,H,H) groups
2.a Ternary CH refined with riding coordinates:
 C18(H18), C22(H22)
2.b Secondary CH2 refined with riding coordinates:
 C24(H24A,H24B), C20(H20A,H20B), C7(H7A,H7B), C23(H23A,H23B), C21(H21A,H21B)
2.c Aromatic/amide H refined with riding coordinates:
 C9(H9), C12(H12), C15(H15), C13(H13), C3(H3), C5(H5), C2(H2), C14(H14),
 C6(H6), C1(H1)
2.d Idealised Me refined as rotating group:
 C26(H26A,H26B,H26C), C27(H27A,H27B,H27C)
;
_olex2_submission_special_instructions 'No special instructions were received'

loop_
_space_group_symop_operation_xyz
'x, y, z'
'-x, y, -z'
'x+1/2, y+1/2, z'
'-x+1/2, y+1/2, -z'

loop_
_atom_site_label
_atom_site_type_symbol
_atom_site_fract_x
_atom_site_fract_y
_atom_site_fract_z
_atom_site_U_iso_or_equiv
_atom_site_adp_type
_atom_site_occupancy
_atom_site_site_symmetry_order
_atom_site_calc_flag
_atom_site_refinement_flags_posn
_atom_site_refinement_flags_adp
_atom_site_refinement_flags_occupancy
_atom_site_disorder_assembly
_atom_site_disorder_group
S1 S 0.21445(2) 0.30986(7) 0.82148(4) 0.01664(13) Uani 1 1 d . . . . .
O4 O 0.19841(7) 0.2839(2) 0.72551(11) 0.0231(4) Uani 1 1 d . . . . .
O1 O 0.27810(7) 0.4439(3) 0.49749(11) 0.0288(4) Uani 1 1 d . . . . .
O3 O 0.31543(7) 0.6737(2) 0.90299(12) 0.0238(4) Uani 1 1 d . . . . .
O5 O 0.25860(7) 0.1912(2) 0.86104(12) 0.0226(4) Uani 1 1 d . . . . .
O2 O 0.37363(8) 0.4300(3) 0.45765(12) 0.0323(4) Uani 1 1 d . . . . .
N1 N 0.34668(8) 0.4725(3) 0.60931(14) 0.0228(4) Uani 1 1 d . . . . .
N2 N 0.23479(8) 0.5277(3) 0.84250(13) 0.0170(4) Uani 1 1 d . . . . .
C24 C 0.14971(9) 0.3142(3) 0.88961(15) 0.0177(4) Uani 1 1 d . . . . .
H24A H 0.1155 0.2671 0.8530 0.021 Uiso 1 1 calc R . . . .
H24B H 0.1553 0.2383 0.9459 0.021 Uiso 1 1 calc R . . . .
C16 C 0.40152(10) 0.5051(3) 0.65395(18) 0.0229(5) Uani 1 1 d . . . . .
C11 C 0.39042(10) 0.5457(3) 0.74777(17) 0.0209(5) Uani 1 1 d . . . . .
C10 C 0.32722(10) 0.5323(3) 0.75805(16) 0.0193(5) Uani 1 1 d . . . . .
C17 C 0.29452(10) 0.5808(3) 0.84050(16) 0.0181(5) Uani 1 1 d . . . . .
C9 C 0.30321(10) 0.4902(3) 0.67322(16) 0.0198(5) Uani 1 1 d . . . . .
H9 H 0.2623 0.4751 0.6600 0.024 Uiso 1 1 calc R . . . .
C4 C 0.19250(11) 0.4455(3) 0.39797(17) 0.0257(5) Uani 1 1 d . . . . .
C19 C 0.13973(10) 0.5106(3) 0.91631(16) 0.0175(5) Uani 1 1 d . . . . .
C8 C 0.33611(11) 0.4454(3) 0.51349(17) 0.0247(5) Uani 1 1 d . . . . .
C18 C 0.20013(10) 0.6063(3) 0.91902(17) 0.0181(5) Uani 1 1 d . . . . .
H18 H 0.2208 0.5856 0.9804 0.022 Uiso 1 1 calc R . . . .
C22 C 0.11691(9) 0.8066(3) 0.91046(17) 0.0233(5) Uani 1 1 d . . . . .
H22 H 0.0975 0.9207 0.8878 0.028 Uiso 1 1 calc R . . . .
C20 C 0.11459(11) 0.5444(3) 1.01315(17) 0.0217(5) Uani 1 1 d . . . . .
H20A H 0.1439 0.5160 1.0632 0.026 Uiso 1 1 calc R . . . .
H20B H 0.0786 0.4718 1.0225 0.026 Uiso 1 1 calc R . . . .
C25 C 0.10039(10) 0.6359(3) 0.85234(17) 0.0212(5) Uani 1 1 d . . . . .
C12 C 0.43761(11) 0.5894(3) 0.80769(19) 0.0245(5) Uani 1 1 d . . . . .
H12 H 0.4315 0.6191 0.8709 0.029 Uiso 1 1 calc R . . . .
C7 C 0.25809(11) 0.4153(4) 0.40227(16) 0.0272(6) Uani 1 1 d . . . . .
H7A H 0.2674 0.2902 0.3824 0.033 Uiso 1 1 calc R . . . .
H7B H 0.2778 0.5015 0.3605 0.033 Uiso 1 1 calc R . . . .
C15 C 0.45786(11) 0.5036(4) 0.6185(2) 0.0304(6) Uani 1 1 d . . . . .
H15 H 0.4645 0.4742 0.5554 0.036 Uiso 1 1 calc R . . . .
C23 C 0.18467(9) 0.8095(3) 0.90660(17) 0.0223(5) Uani 1 1 d . . . . .
H23A H 0.2023 0.8839 0.9575 0.027 Uiso 1 1 calc R . . . .
H23B H 0.1979 0.8563 0.8462 0.027 Uiso 1 1 calc R . . . .
C13 C 0.49355(11) 0.5885(4) 0.7726(2) 0.0307(6) Uani 1 1 d . . . . .
H13 H 0.5260 0.6169 0.8129 0.037 Uiso 1 1 calc R . . . .
C3 C 0.15741(12) 0.4170(4) 0.47403(19) 0.0328(6) Uani 1 1 d . . . . .
H3 H 0.1748 0.3781 0.5315 0.039 Uiso 1 1 calc R . . . .
C26 C 0.11655(11) 0.6488(4) 0.74964(17) 0.0262(6) Uani 1 1 d . . . . .
H26A H 0.1581 0.6822 0.7453 0.039 Uiso 1 1 calc GR . . . .
H26B H 0.0921 0.7414 0.7186 0.039 Uiso 1 1 calc GR . . . .
H26C H 0.1098 0.5312 0.7194 0.039 Uiso 1 1 calc GR . . . .
C27 C 0.03451(10) 0.5880(3) 0.85305(19) 0.0269(6) Uani 1 1 d . . . . .
H27A H 0.0278 0.4729 0.8202 0.040 Uiso 1 1 calc GR . . . .
H27B H 0.0117 0.6843 0.8219 0.040 Uiso 1 1 calc GR . . . .
H27C H 0.0221 0.5761 0.9174 0.040 Uiso 1 1 calc GR . . . .
C5 C 0.16608(12) 0.5006(4) 0.31432(19) 0.0307(6) Uani 1 1 d . . . . .
H5 H 0.1896 0.5201 0.2617 0.037 Uiso 1 1 calc R . . . .
C2 C 0.09700(13) 0.4450(4) 0.4666(2) 0.0398(7) Uani 1 1 d . . . . .
H2 H 0.0733 0.4261 0.5190 0.048 Uiso 1 1 calc R . . . .
C21 C 0.10055(11) 0.7513(3) 1.00952(19) 0.0260(6) Uani 1 1 d . . . . .
H21A H 0.0584 0.7740 1.0202 0.031 Uiso 1 1 calc R . . . .
H21B H 0.1245 0.8186 1.0566 0.031 Uiso 1 1 calc R . . . .
C14 C 0.50386(11) 0.5473(4) 0.6799(2) 0.0333(6) Uani 1 1 d . . . . .
H14 H 0.5430 0.5491 0.6585 0.040 Uiso 1 1 calc R . . . .
C6 C 0.10594(13) 0.5271(4) 0.3070(2) 0.0362(7) Uani 1 1 d . . . . .
H6 H 0.0883 0.5640 0.2494 0.043 Uiso 1 1 calc R . . . .
C1 C 0.07145(13) 0.5002(4) 0.3832(2) 0.0382(7) Uani 1 1 d . . . . .
H1 H 0.0302 0.5197 0.3782 0.046 Uiso 1 1 calc R . . . .

loop_
_atom_site_aniso_label
_atom_site_aniso_U_11
_atom_site_aniso_U_22
_atom_site_aniso_U_33
_atom_site_aniso_U_23
_atom_site_aniso_U_13
_atom_site_aniso_U_12
S1 0.0177(3) 0.0139(3) 0.0184(3) -0.0007(2) 0.00250(19) -0.0017(2)
O4 0.0259(8) 0.0234(9) 0.0203(8) -0.0039(7) 0.0023(7) -0.0062(7)
O1 0.0272(10) 0.0383(11) 0.0212(9) -0.0016(8) 0.0044(7) -0.0031(8)
O3 0.0213(9) 0.0248(9) 0.0251(9) -0.0039(7) -0.0002(7) -0.0047(7)
O5 0.0214(9) 0.0175(9) 0.0290(9) 0.0024(7) 0.0037(7) 0.0026(7)
O2 0.0337(10) 0.0364(11) 0.0275(10) -0.0010(8) 0.0136(8) 0.0001(9)
N1 0.0207(10) 0.0236(11) 0.0244(11) 0.0017(8) 0.0066(8) -0.0009(8)
N2 0.0163(10) 0.0151(9) 0.0197(10) -0.0020(7) 0.0025(8) -0.0017(8)
C24 0.0172(10) 0.0146(10) 0.0213(11) 0.0004(10) 0.0039(8) -0.0018(10)
C16 0.0195(12) 0.0164(12) 0.0330(14) 0.0042(10) 0.0032(10) 0.0011(9)
C11 0.0201(12) 0.0147(11) 0.0281(13) 0.0043(9) 0.0036(10) 0.0001(9)
C10 0.0171(11) 0.0150(11) 0.0257(12) 0.0026(9) 0.0009(9) 0.0004(9)
C17 0.0192(12) 0.0152(11) 0.0197(11) 0.0037(9) -0.0019(9) 0.0004(9)
C9 0.0186(11) 0.0188(12) 0.0223(12) 0.0019(9) 0.0055(9) 0.0009(9)
C4 0.0337(14) 0.0193(12) 0.0242(13) -0.0036(10) 0.0025(11) -0.0056(11)
C19 0.0172(11) 0.0138(11) 0.0215(12) 0.0008(9) 0.0004(9) -0.0002(9)
C8 0.0307(13) 0.0193(12) 0.0246(13) 0.0028(10) 0.0087(11) -0.0011(11)
C18 0.0180(11) 0.0168(11) 0.0197(11) -0.0027(9) 0.0026(9) -0.0006(9)
C22 0.0177(10) 0.0134(10) 0.0387(13) -0.0027(11) -0.0003(9) 0.0009(10)
C20 0.0196(12) 0.0201(12) 0.0256(12) -0.0014(10) 0.0047(9) 0.0008(9)
C25 0.0192(12) 0.0152(12) 0.0291(13) 0.0012(9) -0.0008(10) -0.0001(9)
C12 0.0211(12) 0.0174(12) 0.0346(14) 0.0059(10) -0.0023(10) -0.0013(10)
C7 0.0358(15) 0.0286(14) 0.0173(12) -0.0014(10) 0.0047(11) -0.0043(11)
C15 0.0263(14) 0.0238(13) 0.0415(16) 0.0038(11) 0.0108(12) 0.0019(11)
C23 0.0210(11) 0.0144(11) 0.0315(12) -0.0028(11) 0.0023(9) -0.0024(11)
C13 0.0189(12) 0.0208(12) 0.0519(18) 0.0089(12) -0.0052(11) -0.0012(10)
C3 0.0339(15) 0.0397(16) 0.0249(13) -0.0027(12) 0.0029(11) -0.0019(12)
C26 0.0262(13) 0.0246(13) 0.0275(13) 0.0056(10) -0.0040(10) 0.0012(10)
C27 0.0197(13) 0.0215(13) 0.0392(15) -0.0013(11) -0.0035(11) 0.0012(10)
C5 0.0397(16) 0.0262(14) 0.0263(14) 0.0024(11) 0.0014(12) -0.0093(12)
C2 0.0353(16) 0.0480(18) 0.0365(16) -0.0080(14) 0.0082(12) -0.0044(14)
C21 0.0209(12) 0.0200(13) 0.0374(14) -0.0090(10) 0.0052(11) 0.0009(9)
C14 0.0197(13) 0.0278(14) 0.0529(18) 0.0116(13) 0.0090(12) 0.0023(11)
C6 0.0392(17) 0.0297(15) 0.0391(16) 0.0030(12) -0.0089(13) -0.0058(13)
C1 0.0341(16) 0.0322(16) 0.0480(18) -0.0070(13) -0.0033(13) 0.0010(13)

loop_
_atom_type_symbol
_atom_type_description
_atom_type_scat_dispersion_real
_atom_type_scat_dispersion_imag
_atom_type_scat_source
C C 0.0033 0.0016 'International Tables Vol C Tables 4.2.6.8 and 6.1.1.4'
H H 0.0000 0.0000 'International Tables Vol C Tables 4.2.6.8 and 6.1.1.4'
N N 0.0061 0.0033 'International Tables Vol C Tables 4.2.6.8 and 6.1.1.4'
O O 0.0106 0.0060 'International Tables Vol C Tables 4.2.6.8 and 6.1.1.4'
S S 0.1246 0.1234 'International Tables Vol C Tables 4.2.6.8 and 6.1.1.4'

loop_
_geom_angle_atom_site_label_1
_geom_angle_atom_site_label_2
_geom_angle_atom_site_label_3
_geom_angle
_geom_angle_site_symmetry_1
_geom_angle_site_symmetry_3
_geom_angle_publ_flag
O4 S1 O5 117.21(10) . . ?
O4 S1 N2 111.08(10) . . ?
O4 S1 C24 109.83(10) . . ?
O5 S1 N2 108.75(10) . . ?
O5 S1 C24 111.70(10) . . ?
N2 S1 C24 96.29(10) . . ?
C8 O1 C7 116.63(18) . . ?
C16 N1 C8 126.61(19) . . ?
C9 N1 C16 108.83(19) . . ?
C9 N1 C8 124.2(2) . . ?
C17 N2 S1 121.02(16) . . ?
C17 N2 C18 115.85(19) . . ?
C18 N2 S1 110.65(14) . . ?
S1 C24 H24A 110.4 . . ?
S1 C24 H24B 110.4 . . ?
H24A C24 H24B 108.6 . . ?
C19 C24 S1 106.66(15) . . ?
C19 C24 H24A 110.4 . . ?
C19 C24 H24B 110.4 . . ?
N1 C16 C11 107.0(2) . . ?
C15 C16 N1 130.1(2) . . ?
C15 C16 C11 122.9(2) . . ?
C16 C11 C10 106.7(2) . . ?
C12 C11 C16 119.0(2) . . ?
C12 C11 C10 134.3(2) . . ?
C11 C10 C17 126.4(2) . . ?
C9 C10 C11 107.3(2) . . ?
C9 C10 C17 125.7(2) . . ?
O3 C17 N2 119.7(2) . . ?
O3 C17 C10 122.7(2) . . ?
N2 C17 C10 117.4(2) . . ?
N1 C9 H9 124.9 . . ?
C10 C9 N1 110.1(2) . . ?
C10 C9 H9 124.9 . . ?
C3 C4 C7 122.3(2) . . ?
C3 C4 C5 118.9(3) . . ?
C5 C4 C7 118.8(2) . . ?
C24 C19 C18 107.64(18) . . ?
C24 C19 C20 116.44(19) . . ?
C24 C19 C25 120.07(19) . . ?
C18 C19 C25 103.80(18) . . ?
C20 C19 C18 104.81(19) . . ?
C20 C19 C25 102.47(18) . . ?
O1 C8 N1 108.16(19) . . ?
O2 C8 O1 127.3(2) . . ?
O2 C8 N1 124.6(2) . . ?
N2 C18 C19 107.03(18) . . ?
N2 C18 H18 110.4 . . ?
N2 C18 C23 114.45(19) . . ?
C19 C18 H18 110.4 . . ?
C19 C18 C23 103.89(18) . . ?
C23 C18 H18 110.4 . . ?
C25 C22 H22 114.1 . . ?
C23 C22 H22 114.1 . . ?
C23 C22 C25 102.64(19) . . ?
C21 C22 H22 114.1 . . ?
C21 C22 C25 102.9(2) . . ?
C21 C22 C23 107.74(19) . . ?
C19 C20 H20A 111.4 . . ?
C19 C20 H20B 111.4 . . ?
C19 C20 C21 102.04(19) . . ?
H20A C20 H20B 109.2 . . ?
C21 C20 H20A 111.4 . . ?
C21 C20 H20B 111.4 . . ?
C22 C25 C19 92.04(18) . . ?
C26 C25 C19 117.0(2) . . ?
C26 C25 C22 114.1(2) . . ?
C26 C25 C27 106.2(2) . . ?
C27 C25 C19 113.59(19) . . ?
C27 C25 C22 113.8(2) . . ?
C11 C12 H12 120.9 . . ?
C13 C12 C11 118.2(2) . . ?
C13 C12 H12 120.9 . . ?
O1 C7 C4 107.57(19) . . ?
O1 C7 H7A 110.2 . . ?
O1 C7 H7B 110.2 . . ?
C4 C7 H7A 110.2 . . ?
C4 C7 H7B 110.2 . . ?
H7A C7 H7B 108.5 . . ?
C16 C15 H15 121.6 . . ?
C14 C15 C16 116.7(3) . . ?
C14 C15 H15 121.6 . . ?
C18 C23 H23A 111.4 . . ?
C18 C23 H23B 111.4 . . ?
C22 C23 C18 101.88(19) . . ?
C22 C23 H23A 111.4 . . ?
C22 C23 H23B 111.4 . . ?
H23A C23 H23B 109.3 . . ?
C12 C13 H13 118.9 . . ?
C12 C13 C14 122.2(3) . . ?
C14 C13 H13 118.9 . . ?
C4 C3 H3 119.8 . . ?
C4 C3 C2 120.3(3) . . ?
C2 C3 H3 119.8 . . ?
C25 C26 H26A 109.5 . . ?
C25 C26 H26B 109.5 . . ?
C25 C26 H26C 109.5 . . ?
H26A C26 H26B 109.5 . . ?
H26A C26 H26C 109.5 . . ?
H26B C26 H26C 109.5 . . ?
C25 C27 H27A 109.5 . . ?
C25 C27 H27B 109.5 . . ?
C25 C27 H27C 109.5 . . ?
H27A C27 H27B 109.5 . . ?
H27A C27 H27C 109.5 . . ?
H27B C27 H27C 109.5 . . ?
C4 C5 H5 119.7 . . ?
C6 C5 C4 120.6(2) . . ?
C6 C5 H5 119.7 . . ?
C3 C2 H2 119.9 . . ?
C1 C2 C3 120.1(3) . . ?
C1 C2 H2 119.9 . . ?
C22 C21 C20 103.63(19) . . ?
C22 C21 H21A 111.0 . . ?
C22 C21 H21B 111.0 . . ?
C20 C21 H21A 111.0 . . ?
C20 C21 H21B 111.0 . . ?
H21A C21 H21B 109.0 . . ?
C15 C14 C13 121.0(2) . . ?
C15 C14 H14 119.5 . . ?
C13 C14 H14 119.5 . . ?
C5 C6 H6 119.9 . . ?
C1 C6 C5 120.2(3) . . ?
C1 C6 H6 119.9 . . ?
C2 C1 C6 119.9(3) . . ?
C2 C1 H1 120.0 . . ?
C6 C1 H1 120.0 . . ?

loop_
_geom_bond_atom_site_label_1
_geom_bond_atom_site_label_2
_geom_bond_distance
_geom_bond_site_symmetry_2
_geom_bond_publ_flag
S1 O4 1.4314(16) . ?
S1 O5 1.4365(17) . ?
S1 N2 1.696(2) . ?
S1 C24 1.792(2) . ?
O1 C8 1.333(3) . ?
O1 C7 1.447(3) . ?
O3 C17 1.216(3) . ?
O2 C8 1.194(3) . ?
N1 C16 1.407(3) . ?
N1 C9 1.375(3) . ?
N1 C8 1.407(3) . ?
N2 C17 1.414(3) . ?
N2 C18 1.489(3) . ?
C24 H24A 0.9900 . ?
C24 H24B 0.9900 . ?
C24 C19 1.516(3) . ?
C16 C11 1.412(3) . ?
C16 C15 1.392(3) . ?
C11 C10 1.452(3) . ?
C11 C12 1.395(4) . ?
C10 C17 1.462(3) . ?
C10 C9 1.359(3) . ?
C9 H9 0.9500 . ?
C4 C7 1.507(4) . ?
C4 C3 1.389(4) . ?
C4 C5 1.391(4) . ?
C19 C18 1.543(3) . ?
C19 C20 1.541(3) . ?
C19 C25 1.567(3) . ?
C18 H18 1.0000 . ?
C18 C23 1.548(3) . ?
C22 H22 1.0000 . ?
C22 C25 1.550(3) . ?
C22 C23 1.544(3) . ?
C22 C21 1.538(4) . ?
C20 H20A 0.9900 . ?
C20 H20B 0.9900 . ?
C20 C21 1.558(3) . ?
C25 C26 1.536(3) . ?
C25 C27 1.540(3) . ?
C12 H12 0.9500 . ?
C12 C13 1.382(4) . ?
C7 H7A 0.9900 . ?
C7 H7B 0.9900 . ?
C15 H15 0.9500 . ?
C15 C14 1.388(4) . ?
C23 H23A 0.9900 . ?
C23 H23B 0.9900 . ?
C13 H13 0.9500 . ?
C13 C14 1.394(4) . ?
C3 H3 0.9500 . ?
C3 C2 1.390(4) . ?
C26 H26A 0.9800 . ?
C26 H26B 0.9800 . ?
C26 H26C 0.9800 . ?
C27 H27A 0.9800 . ?
C27 H27B 0.9800 . ?
C27 H27C 0.9800 . ?
C5 H5 0.9500 . ?
C5 C6 1.382(4) . ?
C2 H2 0.9500 . ?
C2 C1 1.380(4) . ?
C21 H21A 0.9900 . ?
C21 H21B 0.9900 . ?
C14 H14 0.9500 . ?
C6 H6 0.9500 . ?
C6 C1 1.380(4) . ?
C1 H1 0.9500 . ?
